data_2235381
loop_
_publ_author_name
'Asiri, Abdullah M.'
'Faidallah, Hassan M.'
'Alamry, Khalid A.'
'Ng, Seik Weng'
'Tiekink, Edward R. T.'

_publ_section_title
;
 (3<i>Z</i>)-1,1,1-Trifluoro-4-phenyl-4-[(2-{[(1<i>Z</i>)-4,4,4-trifluoro-3-oxo-1-phenylbut-1-en-1-yl]amino}ethyl)amino]but-3-en-2-one
;
_journal_coeditor_code BT5954
_journal_issue 7
_journal_name_full 'Acta Crystallographica Section E'
_journal_page_first o2289
_journal_page_last o2290
_journal_paper_doi 10.1107/S1600536812028875
_journal_volume 68
_journal_year 2012
_chemical_formula_iupac 'C22 H18 F6 N2 O2'
_chemical_formula_moiety 'C22 H18 F6 N2 O2'
_chemical_formula_sum 'C22 H18 F6 N2 O2'
_chemical_formula_weight 456.38
_chemical_name_systematic
;
(3<i>Z</i>)-1,1,1-Trifluoro-4-phenyl-4-[(2-{[(1<i>Z</i>)-4,4,4-trifluoro-3-oxo-
1-phenylbut-1-en-1-yl]amino}ethyl)amino]but-3-en-2-one
;
_space_group_IT_number 14
_symmetry_cell_setting monoclinic
_symmetry_space_group_name_Hall '-P 2ybc'
_symmetry_space_group_name_H-M 'P 1 21/c 1'
_atom_sites_solution_hydrogens geom
_atom_sites_solution_primary direct
_atom_sites_solution_secondary difmap
_audit_creation_method SHELXL-97
_cell_angle_alpha 90.00
_cell_angle_beta 112.306(9)
_cell_angle_gamma 90.00
_cell_formula_units_Z 4
_cell_length_a 13.0411(9)
_cell_length_b 15.8970(10)
_cell_length_c 10.9417(9)
_cell_measurement_reflns_used 2319
_cell_measurement_temperature 100(2)
_cell_measurement_theta_max 27.5010
_cell_measurement_theta_min 2.3804
_cell_volume 2098.6(3)
_computing_cell_refinement 'CrysAlis PRO (Agilent, 2012)'
_computing_data_collection 'CrysAlis PRO (Agilent, 2012)'
_computing_data_reduction 'CrysAlis PRO (Agilent, 2012)'
_computing_molecular_graphics 'ORTEP-3 (Farrugia, 1997) and DIAMOND (Brandenburg, 2006)'
_computing_publication_material 'publCIF (Westrip, 2010)'
_computing_structure_refinement 'SHELXL97 (Sheldrick, 2008)'
_computing_structure_solution 'SHELXS97 (Sheldrick, 2008)'
_diffrn_ambient_temperature 100(2)
_diffrn_detector_area_resol_mean 10.4041
_diffrn_measured_fraction_theta_full 1.000
_diffrn_measured_fraction_theta_max 1.000
_diffrn_measurement_device_type 'Agilent SuperNova Dual diffractometer with an Atlas detector'
_diffrn_measurement_method '\w scan'
_diffrn_radiation_monochromator Mirror
_diffrn_radiation_source 'SuperNova (Mo) X-ray Source'
_diffrn_radiation_type MoK\a
_diffrn_radiation_wavelength 0.71073
_diffrn_reflns_av_R_equivalents 0.0414
_diffrn_reflns_av_sigmaI/netI 0.0654
_diffrn_reflns_limit_h_max 16
_diffrn_reflns_limit_h_min -16
_diffrn_reflns_limit_k_max 20
_diffrn_reflns_limit_k_min -15
_diffrn_reflns_limit_l_max 14
_diffrn_reflns_limit_l_min -10
_diffrn_reflns_number 10523
_diffrn_reflns_theta_full 27.56
_diffrn_reflns_theta_max 27.56
_diffrn_reflns_theta_min 2.39
_diffrn_standards_decay_% 0
_diffrn_standards_interval_count 0
_diffrn_standards_interval_time 0
_diffrn_standards_number 0
_exptl_absorpt_coefficient_mu 0.129
_exptl_absorpt_correction_T_max 1.0000
_exptl_absorpt_correction_T_min 0.53825
_exptl_absorpt_correction_type multi-scan
_exptl_absorpt_process_details '(CrysAlis PRO; Agilent, 2012)'
_exptl_crystal_colour colourless
_exptl_crystal_density_diffrn 1.444
_exptl_crystal_density_method 'not measured'
_exptl_crystal_description prism
_exptl_crystal_F_000 936
_exptl_crystal_size_max 0.35
_exptl_crystal_size_mid 0.15
_exptl_crystal_size_min 0.15
_refine_diff_density_max 0.505
_refine_diff_density_min -0.504
_refine_ls_extinction_method none
_refine_ls_goodness_of_fit_ref 1.018
_refine_ls_hydrogen_treatment mixed
_refine_ls_matrix_type full
_refine_ls_number_parameters 309
_refine_ls_number_reflns 4845
_refine_ls_number_restraints 19
_refine_ls_restrained_S_all 1.079
_refine_ls_R_factor_all 0.0999
_refine_ls_R_factor_gt 0.0597
_refine_ls_shift/su_max 0.002
_refine_ls_shift/su_mean 0.000
_refine_ls_structure_factor_coef Fsqd
_refine_ls_weighting_details 'calc w=1/[\s^2^(Fo^2^)+(0.0641P)^2^+1.0850P] where P=(Fo^2^+2Fc^2^)/3'
_refine_ls_weighting_scheme calc
_refine_ls_wR_factor_gt 0.1319
_refine_ls_wR_factor_ref 0.1650
_reflns_number_gt 3146
_reflns_number_total 4845
_reflns_threshold_expression I>2\s(I)
_cod_data_source_file bt5954.cif
_cod_data_source_block I
_cod_original_sg_symbol_H-M 'P 21/c'
_cod_database_code 2235381
_cod_database_fobs_code 2235381

loop_
_symmetry_equiv_pos_as_xyz
'x, y, z'
'-x, y+1/2, -z+1/2'
'-x, -y, -z'
'x, -y-1/2, z-1/2'

loop_
_atom_site_type_symbol
_atom_site_label
_atom_site_fract_x
_atom_site_fract_y
_atom_site_fract_z
_atom_site_U_iso_or_equiv
_atom_site_adp_type
_atom_site_calc_flag
_atom_site_refinement_flags
_atom_site_occupancy
_atom_site_symmetry_multiplicity
_atom_site_disorder_assembly
_atom_site_disorder_group
O O1 1.01821(13) 0.40373(11) 0.50828(17) 0.0287(4) Uani d . 1 1 . .
O O2 0.44440(13) 0.44780(12) 0.37678(17) 0.0304(4) Uani d . 1 1 . .
N N2 0.63608(17) 0.52490(14) 0.3995(2) 0.0276(5) Uani d . 1 1 . .
N N1 0.86126(16) 0.46861(13) 0.5887(2) 0.0253(5) Uani d . 1 1 . .
F F1 1.0661(7) 0.2668(4) 0.3981(6) 0.0556(19) Uiso d PD 0.318(4) 1 A 1
F F2 1.1419(5) 0.2588(4) 0.6132(6) 0.0514(19) Uiso d PD 0.318(4) 1 A 1
F F3 0.9898(5) 0.1853(4) 0.4922(7) 0.041(2) Uiso d PD 0.318(4) 1 A 1
F F1' 1.0158(7) 0.2543(4) 0.3630(4) 0.0332(16) Uiso d PD 0.360(10) 1 A 2
F F2' 1.1461(3) 0.2603(3) 0.5612(7) 0.0142(13) Uiso d PD 0.360(10) 1 A 2
F F3' 1.0020(5) 0.1831(3) 0.5290(9) 0.0150(14) Uiso d PD 0.360(10) 1 A 2
F F1" 0.9793(7) 0.2360(5) 0.3631(5) 0.055(2) Uiso d PD 0.322(9) 1 A 3
F F2" 1.1364(4) 0.2625(3) 0.5098(9) 0.0290(17) Uiso d PD 0.322(9) 1 A 3
F F3" 1.0224(6) 0.1860(4) 0.5657(8) 0.038(2) Uiso d PD 0.322(9) 1 A 3
F F4 0.35986(14) 0.28737(11) 0.28834(17) 0.0491(5) Uani d . 1 1 . .
F F5 0.37037(12) 0.31466(10) 0.10070(16) 0.0394(4) Uani d . 1 1 . .
F F6 0.26345(11) 0.38801(10) 0.16715(15) 0.0382(4) Uani d . 1 1 . .
C C1 1.0361(2) 0.25715(17) 0.4985(3) 0.0370(7) Uani d D 1 1 . .
C C2 0.98029(19) 0.33504(16) 0.5274(2) 0.0260(6) Uani d . 1 1 A .
C C3 0.8934(2) 0.32256(17) 0.5709(3) 0.0284(6) Uani d . 1 1 . .
H H3 0.8712 0.2666 0.5791 0.034 Uiso calc R 1 1 A .
C C4 0.83811(19) 0.38913(16) 0.6026(2) 0.0252(5) Uani d . 1 1 A .
C C5 0.75063(19) 0.36831(17) 0.6547(3) 0.0277(6) Uani d . 1 1 . .
C C6 0.6563(2) 0.32548(17) 0.5745(3) 0.0314(6) Uani d . 1 1 A .
H H6 0.6480 0.3097 0.4875 0.038 Uiso calc R 1 1 . .
C C7 0.5742(2) 0.30574(19) 0.6215(3) 0.0379(7) Uani d . 1 1 . .
H H7 0.5091 0.2773 0.5660 0.045 Uiso calc R 1 1 A .
C C8 0.5872(2) 0.3275(2) 0.7495(3) 0.0409(7) Uani d . 1 1 A .
H H8 0.5310 0.3138 0.7815 0.049 Uiso calc R 1 1 . .
C C9 0.6812(2) 0.3689(2) 0.8300(3) 0.0413(7) Uani d . 1 1 . .
H H9 0.6902 0.3832 0.9178 0.050 Uiso calc R 1 1 A .
C C10 0.7632(2) 0.38983(19) 0.7832(3) 0.0347(7) Uani d . 1 1 A .
H H10 0.8278 0.4188 0.8388 0.042 Uiso calc R 1 1 . .
C C11 0.80105(19) 0.54221(16) 0.6068(3) 0.0274(6) Uani d . 1 1 . .
H H11A 0.8550 0.5849 0.6595 0.033 Uiso calc R 1 1 . .
H H11B 0.7551 0.5255 0.6569 0.033 Uiso calc R 1 1 . .
C C12 0.72688(19) 0.58088(16) 0.4758(3) 0.0279(6) Uani d . 1 1 . .
H H12A 0.6956 0.6343 0.4930 0.033 Uiso calc R 1 1 . .
H H12B 0.7720 0.5941 0.4232 0.033 Uiso calc R 1 1 . .
C C13 0.62859(19) 0.47929(17) 0.2947(2) 0.0265(6) Uani d . 1 1 . .
C C14 0.71669(19) 0.48676(17) 0.2393(2) 0.0271(6) Uani d . 1 1 . .
C C15 0.7362(2) 0.56297(19) 0.1885(3) 0.0369(7) Uani d . 1 1 . .
H H15 0.6925 0.6110 0.1874 0.044 Uiso calc R 1 1 . .
C C16 0.8199(2) 0.5682(2) 0.1397(3) 0.0437(8) Uani d . 1 1 . .
H H16 0.8335 0.6201 0.1053 0.052 Uiso calc R 1 1 . .
C C17 0.8833(2) 0.4990(2) 0.1406(3) 0.0440(8) Uani d . 1 1 . .
H H17 0.9409 0.5034 0.1079 0.053 Uiso calc R 1 1 . .
C C18 0.8634(2) 0.4231(2) 0.1890(3) 0.0396(7) Uani d . 1 1 . .
H H18 0.9074 0.3754 0.1896 0.047 Uiso calc R 1 1 . .
C C19 0.7791(2) 0.41635(19) 0.2368(3) 0.0315(6) Uani d . 1 1 . .
H H19 0.7642 0.3637 0.2678 0.038 Uiso calc R 1 1 . .
C C20 0.54108(19) 0.42385(16) 0.2348(2) 0.0267(6) Uani d . 1 1 . .
H H20 0.5397 0.3925 0.1603 0.032 Uiso calc R 1 1 . .
C C21 0.45487(19) 0.41255(16) 0.2804(2) 0.0263(6) Uani d . 1 1 . .
C C22 0.3625(2) 0.35051(17) 0.2078(3) 0.0302(6) Uani d . 1 1 . .
H H1 0.918(3) 0.479(2) 0.562(3) 0.054(10) Uiso d . 1 1 . .
H H2 0.583(3) 0.5189(19) 0.430(3) 0.046(9) Uiso d . 1 1 . .

loop_
_atom_site_aniso_label
_atom_site_aniso_U_11
_atom_site_aniso_U_22
_atom_site_aniso_U_33
_atom_site_aniso_U_12
_atom_site_aniso_U_13
_atom_site_aniso_U_23
O1 0.0229(9) 0.0269(10) 0.0412(10) -0.0004(8) 0.0176(8) 0.0006(8)
O2 0.0222(8) 0.0362(11) 0.0367(10) -0.0024(8) 0.0155(8) -0.0076(9)
N2 0.0201(10) 0.0286(12) 0.0379(12) -0.0047(9) 0.0155(9) -0.0050(10)
N1 0.0197(10) 0.0252(12) 0.0355(11) -0.0005(9) 0.0156(9) -0.0017(10)
F4 0.0464(10) 0.0404(10) 0.0557(11) -0.0172(9) 0.0140(9) 0.0040(9)
F5 0.0262(8) 0.0437(10) 0.0501(9) -0.0018(7) 0.0167(7) -0.0203(8)
F6 0.0196(7) 0.0469(10) 0.0478(9) 0.0001(7) 0.0125(7) -0.0173(8)
C1 0.0284(14) 0.0281(15) 0.0609(19) -0.0017(12) 0.0241(14) 0.0029(14)
C2 0.0188(11) 0.0237(14) 0.0340(13) 0.0021(10) 0.0085(10) 0.0008(11)
C3 0.0231(12) 0.0240(14) 0.0407(14) -0.0012(11) 0.0148(11) 0.0035(12)
C4 0.0172(11) 0.0297(14) 0.0278(12) -0.0022(11) 0.0075(10) 0.0006(11)
C5 0.0204(11) 0.0289(14) 0.0366(13) 0.0010(11) 0.0139(11) 0.0059(12)
C6 0.0244(12) 0.0327(15) 0.0378(14) -0.0052(12) 0.0126(11) 0.0031(12)
C7 0.0247(13) 0.0413(17) 0.0482(16) -0.0053(13) 0.0144(12) 0.0106(14)
C8 0.0283(14) 0.0485(19) 0.0539(18) 0.0021(14) 0.0245(14) 0.0166(15)
C9 0.0376(15) 0.056(2) 0.0385(15) -0.0001(15) 0.0235(13) 0.0081(15)
C10 0.0254(13) 0.0469(18) 0.0321(14) -0.0035(13) 0.0114(11) 0.0032(13)
C11 0.0224(12) 0.0255(14) 0.0392(14) -0.0042(11) 0.0170(11) -0.0078(12)
C12 0.0230(12) 0.0236(13) 0.0419(14) -0.0031(11) 0.0178(11) -0.0036(12)
C13 0.0218(12) 0.0253(14) 0.0340(13) 0.0052(11) 0.0123(11) 0.0027(11)
C14 0.0214(12) 0.0322(14) 0.0287(13) -0.0039(11) 0.0105(10) -0.0007(11)
C15 0.0333(14) 0.0386(17) 0.0404(15) -0.0017(13) 0.0159(13) 0.0055(13)
C16 0.0382(16) 0.058(2) 0.0377(15) -0.0148(16) 0.0173(13) 0.0064(15)
C17 0.0307(14) 0.071(2) 0.0371(16) -0.0130(16) 0.0208(13) -0.0074(16)
C18 0.0277(14) 0.057(2) 0.0376(15) 0.0010(14) 0.0161(12) -0.0115(14)
C19 0.0263(13) 0.0392(16) 0.0314(13) -0.0011(12) 0.0136(11) -0.0063(12)
C20 0.0213(12) 0.0282(14) 0.0313(13) -0.0007(11) 0.0109(10) -0.0032(11)
C21 0.0206(12) 0.0248(13) 0.0333(13) 0.0002(11) 0.0099(11) -0.0011(11)
C22 0.0226(12) 0.0306(15) 0.0385(14) -0.0002(11) 0.0129(11) -0.0045(12)

loop_
_atom_type_symbol
_atom_type_description
_atom_type_scat_dispersion_real
_atom_type_scat_dispersion_imag
_atom_type_scat_source
C C 0.0033 0.0016 'International Tables Vol C Tables 4.2.6.8 and 6.1.1.4'
H H 0.0000 0.0000 'International Tables Vol C Tables 4.2.6.8 and 6.1.1.4'
N N 0.0061 0.0033 'International Tables Vol C Tables 4.2.6.8 and 6.1.1.4'
O O 0.0106 0.0060 'International Tables Vol C Tables 4.2.6.8 and 6.1.1.4'
F F 0.0171 0.0103 'International Tables Vol C Tables 4.2.6.8 and 6.1.1.4'

loop_
_geom_angle_atom_site_label_1
_geom_angle_atom_site_label_2
_geom_angle_atom_site_label_3
_geom_angle
C13 N2 C12 127.1(2)
C13 N2 H2 117(2)
C12 N2 H2 116(2)
C4 N1 C11 126.2(2)
C4 N1 H1 118(2)
C11 N1 H1 116(2)
F3 C1 F1 110.2(4)
F2' C1 F3' 107.3(4)
F2" C1 F3" 109.6(4)
F2' C1 F1' 106.2(3)
F3' C1 F1' 106.6(4)
F2" C1 F1" 103.1(4)
F3" C1 F1" 103.7(4)
F3 C1 F2 109.4(4)
F1 C1 F2 103.4(4)
F2" C1 C2 118.6(3)
F3 C1 C2 118.8(4)
F1 C1 C2 113.3(4)
F2' C1 C2 111.5(3)
F3' C1 C2 115.5(3)
F3" C1 C2 112.4(3)
F1' C1 C2 109.3(3)
F1" C1 C2 107.8(3)
F2 C1 C2 100.1(3)
O1 C2 C3 127.2(2)
O1 C2 C1 115.1(2)
C3 C2 C1 117.7(2)
C4 C3 C2 122.6(2)
C4 C3 H3 118.7
C2 C3 H3 118.7
N1 C4 C3 122.3(2)
N1 C4 C5 119.8(2)
C3 C4 C5 117.9(2)
C6 C5 C10 119.6(2)
C6 C5 C4 119.3(2)
C10 C5 C4 121.1(2)
C7 C6 C5 120.0(3)
C7 C6 H6 120.0
C5 C6 H6 120.0
C6 C7 C8 120.1(3)
C6 C7 H7 120.0
C8 C7 H7 120.0
C9 C8 C7 120.2(2)
C9 C8 H8 119.9
C7 C8 H8 119.9
C8 C9 C10 120.1(3)
C8 C9 H9 119.9
C10 C9 H9 119.9
C9 C10 C5 120.0(3)
C9 C10 H10 120.0
C5 C10 H10 120.0
N1 C11 C12 112.2(2)
N1 C11 H11A 109.2
C12 C11 H11A 109.2
N1 C11 H11B 109.2
C12 C11 H11B 109.2
H11A C11 H11B 107.9
N2 C12 C11 112.3(2)
N2 C12 H12A 109.1
C11 C12 H12A 109.1
N2 C12 H12B 109.1
C11 C12 H12B 109.1
H12A C12 H12B 107.9
N2 C13 C20 122.0(2)
N2 C13 C14 119.4(2)
C20 C13 C14 118.6(2)
C19 C14 C15 119.6(2)
C19 C14 C13 119.4(2)
C15 C14 C13 121.0(2)
C16 C15 C14 119.7(3)
C16 C15 H15 120.2
C14 C15 H15 120.2
C17 C16 C15 120.5(3)
C17 C16 H16 119.8
C15 C16 H16 119.8
C16 C17 C18 120.2(3)
C16 C17 H17 119.9
C18 C17 H17 119.9
C17 C18 C19 120.2(3)
C17 C18 H18 119.9
C19 C18 H18 119.9
C14 C19 C18 119.9(3)
C14 C19 H19 120.1
C18 C19 H19 120.1
C13 C20 C21 122.5(2)
C13 C20 H20 118.7
C21 C20 H20 118.7
O2 C21 C20 127.1(2)
O2 C21 C22 114.4(2)
C20 C21 C22 118.6(2)
F6 C22 F5 106.5(2)
F6 C22 F4 106.8(2)
F5 C22 F4 106.5(2)
F6 C22 C21 110.9(2)
F5 C22 C21 114.9(2)
F4 C22 C21 110.7(2)

loop_
_geom_bond_atom_site_label_1
_geom_bond_atom_site_label_2
_geom_bond_distance
O1 C2 1.249(3)
O2 C21 1.247(3)
N2 C13 1.328(3)
N2 C12 1.463(3)
N2 H2 0.88(3)
N1 C4 1.321(3)
N1 C11 1.464(3)
N1 H1 0.91(3)
F1 C1 1.308(5)
F2 C1 1.471(5)
F3 C1 1.282(6)
F1' C1 1.405(5)
F2' C1 1.335(4)
F3' C1 1.345(5)
F1" C1 1.422(6)
F2" C1 1.269(5)
F3" C1 1.397(5)
F4 C22 1.344(3)
F5 C22 1.342(3)
F6 C22 1.336(3)
C1 C2 1.529(4)
C2 C3 1.400(3)
C3 C4 1.397(4)
C3 H3 0.9500
C4 C5 1.493(3)
C5 C6 1.388(4)
C5 C10 1.395(4)
C6 C7 1.388(4)
C6 H6 0.9500
C7 C8 1.389(4)
C7 H7 0.9500
C8 C9 1.376(4)
C8 H8 0.9500
C9 C10 1.390(4)
C9 H9 0.9500
C10 H10 0.9500
C11 C12 1.521(4)
C11 H11A 0.9900
C11 H11B 0.9900
C12 H12A 0.9900
C12 H12B 0.9900
C13 C20 1.393(4)
C13 C14 1.493(3)
C14 C19 1.390(4)
C14 C15 1.396(4)
C15 C16 1.388(4)
C15 H15 0.9500
C16 C17 1.374(4)
C16 H16 0.9500
C17 C18 1.382(4)
C17 H17 0.9500
C18 C19 1.389(4)
C18 H18 0.9500
C19 H19 0.9500
C20 C21 1.404(3)
C20 H20 0.9500
C21 C22 1.526(4)

loop_
_geom_hbond_atom_site_label_D
_geom_hbond_atom_site_label_H
_geom_hbond_atom_site_label_A
_geom_hbond_site_symmetry_A
_geom_hbond_distance_DH
_geom_hbond_distance_HA
_geom_hbond_distance_DA
_geom_hbond_angle_DHA
N1 H1 O1 . 0.91(3) 2.02(3) 2.719(3) 133(3)
N1 H1 O1 3_766 0.91(3) 2.28(3) 2.997(3) 135(3)
N2 H2 O2 . 0.88(3) 2.02(3) 2.709(3) 134(3)
N2 H2 O2 3_666 0.88(3) 2.33(3) 3.039(3) 137(3)

loop_
_geom_torsion_atom_site_label_1
_geom_torsion_atom_site_label_2
_geom_torsion_atom_site_label_3
_geom_torsion_atom_site_label_4
_geom_torsion
F2" C1 C2 O1 27.6(6)
F3 C1 C2 O1 -167.4(4)
F1 C1 C2 O1 -35.7(5)
F2' C1 C2 O1 52.0(4)
F3' C1 C2 O1 174.8(5)
F3" C1 C2 O1 157.3(4)
F1' C1 C2 O1 -65.0(5)
F1" C1 C2 O1 -89.0(5)
F2 C1 C2 O1 73.7(4)
F2" C1 C2 C3 -152.8(5)
F3 C1 C2 C3 12.2(5)
F1 C1 C2 C3 144.0(4)
F2' C1 C2 C3 -128.3(4)
F3' C1 C2 C3 -5.5(5)
F3" C1 C2 C3 -23.1(5)
F1' C1 C2 C3 114.7(5)
F1" C1 C2 C3 90.7(5)
F2 C1 C2 C3 -106.6(4)
O1 C2 C3 C4 -1.7(4)
C1 C2 C3 C4 178.7(2)
C11 N1 C4 C3 173.6(2)
C11 N1 C4 C5 -6.8(4)
C2 C3 C4 N1 2.8(4)
C2 C3 C4 C5 -176.9(2)
N1 C4 C5 C6 116.6(3)
C3 C4 C5 C6 -63.7(3)
N1 C4 C5 C10 -64.5(3)
C3 C4 C5 C10 115.1(3)
C10 C5 C6 C7 1.2(4)
C4 C5 C6 C7 -179.9(2)
C5 C6 C7 C8 -1.1(4)
C6 C7 C8 C9 0.2(5)
C7 C8 C9 C10 0.6(5)
C8 C9 C10 C5 -0.5(5)
C6 C5 C10 C9 -0.4(4)
C4 C5 C10 C9 -179.2(3)
C4 N1 C11 C12 -104.0(3)
C13 N2 C12 C11 -103.8(3)
N1 C11 C12 N2 66.1(3)
C12 N2 C13 C20 175.8(2)
C12 N2 C13 C14 -3.7(4)
N2 C13 C14 C19 118.6(3)
C20 C13 C14 C19 -60.9(3)
N2 C13 C14 C15 -62.2(3)
C20 C13 C14 C15 118.2(3)
C19 C14 C15 C16 -1.9(4)
C13 C14 C15 C16 179.0(2)
C14 C15 C16 C17 0.2(4)
C15 C16 C17 C18 0.7(4)
C16 C17 C18 C19 0.1(4)
C15 C14 C19 C18 2.7(4)
C13 C14 C19 C18 -178.2(2)
C17 C18 C19 C14 -1.8(4)
N2 C13 C20 C21 0.3(4)
C14 C13 C20 C21 179.8(2)
C13 C20 C21 O2 -0.7(4)
C13 C20 C21 C22 179.8(2)
O2 C21 C22 F6 56.6(3)
C20 C21 C22 F6 -123.8(3)
O2 C21 C22 F5 177.4(2)
C20 C21 C22 F5 -3.0(4)
O2 C21 C22 F4 -61.8(3)
C20 C21 C22 F4 117.7(3)
